data_4118642
loop_
_publ_author_name
'Jos\'e A. Souto'
'Peter Becker'
'\'Alvaro Iglesias'
'Kilian Mu\~niz'

_publ_section_title
;
 Metal-Free Iodine(III)-Promoted Direct Intermolecular C-H Amination
 Reactions of Acetylenes
;
_journal_name_full 'Journal of the American Chemical Society'
_journal_page_first 15505
_journal_page_last 15511
_journal_paper_doi 10.1021/ja306211q
_journal_volume 134
_journal_year 2012
_chemical_formula_sum 'C22 H19 N O4 S2'
_chemical_formula_weight 425.50
_chemical_name_systematic
; 
 ? 
;
_space_group_IT_number 2
_symmetry_cell_setting triclinic
_symmetry_space_group_name_Hall '-P 1'
_symmetry_space_group_name_H-M 'P -1'
_atom_sites_solution_hydrogens geom
_atom_sites_solution_primary direct
_atom_sites_solution_secondary difmap
_audit_creation_method SHELXL-97
_cell_angle_alpha 103.475(2)
_cell_angle_beta 100.435(2)
_cell_angle_gamma 96.0500(10)
_cell_formula_units_Z 2
_cell_length_a 7.1779(2)
_cell_length_b 9.0959(3)
_cell_length_c 16.4089(6)
_cell_measurement_reflns_used 6849
_cell_measurement_temperature 100(2)
_cell_measurement_theta_max 33.43
_cell_measurement_theta_min 2.36
_cell_volume 1012.33(6)
_computing_cell_refinement 'Bruker APEX2 v2011.4-0'
_computing_data_collection 'Bruker APEX2 v2011.4-0'
_computing_data_reduction 'Bruker SAINT V7.60A'
_computing_molecular_graphics 'Bruker SHELXTL'
_computing_publication_material 'Bruker SHELXTL'
_computing_structure_refinement 'SHELXS-97 (Sheldrick, 2008)'
_computing_structure_solution Sir2011
_diffrn_ambient_temperature 100(2)
_diffrn_detector_area_resol_mean 512
_diffrn_detector_type '4K CCD area detector APEX II'
_diffrn_measured_fraction_theta_full 0.975
_diffrn_measured_fraction_theta_max 0.834
_diffrn_measurement_device_type 'Kappa 4-axis goniometer bruker-nonius'
_diffrn_measurement_method
;
 Fullsphere data collection, phi and omega scans
;
_diffrn_measurement_specimen_support 'magnetic support whith MicroMount'
_diffrn_radiation_monochromator 'Multilayer Montel 200 mirrors'
_diffrn_radiation_type MoK\a
_diffrn_radiation_wavelength 0.71073
_diffrn_reflns_av_R_equivalents 0.0156
_diffrn_reflns_av_sigmaI/netI 0.0275
_diffrn_reflns_limit_h_max 10
_diffrn_reflns_limit_h_min -11
_diffrn_reflns_limit_k_max 13
_diffrn_reflns_limit_k_min -13
_diffrn_reflns_limit_l_max 22
_diffrn_reflns_limit_l_min -24
_diffrn_reflns_number 9417
_diffrn_reflns_theta_full 25.00
_diffrn_reflns_theta_max 33.84
_diffrn_reflns_theta_min 1.31
_diffrn_source 'rotating anode X-ray tube'
_diffrn_source_current 70
_diffrn_source_power 50
_diffrn_source_size '3 mm x 0.3 mm fine focus'
_diffrn_source_type 'Bruker-Nonius FR 591'
_exptl_absorpt_coefficient_mu 0.292
_exptl_absorpt_correction_T_max 0.9439
_exptl_absorpt_correction_T_min 0.9175
_exptl_absorpt_correction_type empirical
_exptl_absorpt_process_details
; 
 SADABS Version 2008/1 Bruker-Nonius
 Blessing, Acta Cryst. (1995) A51 33-38
;
_exptl_crystal_colour yellow
_exptl_crystal_density_diffrn 1.396
_exptl_crystal_description block
_exptl_crystal_F_000 444
_exptl_crystal_size_max 0.30
_exptl_crystal_size_mid 0.30
_exptl_crystal_size_min 0.20
_refine_diff_density_max 0.544
_refine_diff_density_min -0.355
_refine_diff_density_rms 0.070
_refine_ls_extinction_method none
_refine_ls_goodness_of_fit_ref 1.087
_refine_ls_hydrogen_treatment noref
_refine_ls_matrix_type full
_refine_ls_number_parameters 264
_refine_ls_number_reflns 6801
_refine_ls_number_restraints 0
_refine_ls_restrained_S_all 1.087
_refine_ls_R_factor_all 0.0407
_refine_ls_R_factor_gt 0.0366
_refine_ls_shift/su_max 0.001
_refine_ls_shift/su_mean 0.000
_refine_ls_structure_factor_coef Fsqd
_refine_ls_weighting_details 'calc w=1/[\s^2^(Fo^2^)+(0.0683P)^2^+0.3047P] where P=(Fo^2^+2Fc^2^)/3'
_refine_ls_weighting_scheme calc
_refine_ls_wR_factor_gt 0.1131
_refine_ls_wR_factor_ref 0.1188
_reflns_number_gt 6089
_reflns_number_total 6801
_reflns_threshold_expression >2sigma(I)
_cod_data_source_file ja306211q_si_006.cif
_cod_data_source_block pb2729
_cod_database_code 4118642

loop_
_symmetry_equiv_pos_as_xyz
'x, y, z'
'-x, -y, -z'

loop_
_atom_site_label
_atom_site_type_symbol
_atom_site_fract_x
_atom_site_fract_y
_atom_site_fract_z
_atom_site_U_iso_or_equiv
_atom_site_adp_type
_atom_site_occupancy
_atom_site_symmetry_multiplicity
_atom_site_calc_flag
_atom_site_refinement_flags
C1 C 0.57997(15) 0.87265(12) 0.39356(7) 0.01697(18) Uani 1 1 d .
C2 C 0.38712(15) 0.89028(13) 0.38454(7) 0.0197(2) Uani 1 1 d .
H2 H 0.3342 0.9528 0.3502 0.024 Uiso 1 1 calc R
C3 C 0.27451(15) 0.81441(14) 0.42691(8) 0.0215(2) Uani 1 1 d .
H3 H 0.1433 0.8261 0.4218 0.026 Uiso 1 1 calc R
C4 C 0.35013(15) 0.72154(13) 0.47679(7) 0.01917(19) Uani 1 1 d .
C5 C 0.54509(16) 0.70858(13) 0.48620(8) 0.0205(2) Uani 1 1 d .
H5 H 0.5984 0.6473 0.5212 0.025 Uiso 1 1 calc R
C6 C 0.66116(15) 0.78398(13) 0.44508(7) 0.0195(2) Uani 1 1 d .
H6 H 0.7935 0.7754 0.4518 0.023 Uiso 1 1 calc R
C7 C 0.22223(18) 0.63327(15) 0.51754(8) 0.0254(2) Uani 1 1 d .
H7A H 0.1262 0.6947 0.5363 0.038 Uiso 1 1 calc R
H7B H 0.2993 0.6095 0.5672 0.038 Uiso 1 1 calc R
H7C H 0.1576 0.5379 0.4758 0.038 Uiso 1 1 calc R
C8 C 0.65659(16) 0.98969(13) 0.12247(7) 0.0199(2) Uani 1 1 d .
C9 C 0.83823(19) 0.99712(16) 0.10413(9) 0.0272(2) Uani 1 1 d .
H9 H 0.9133 0.9186 0.1098 0.033 Uiso 1 1 calc R
C10 C 0.9074(2) 1.12220(18) 0.07729(9) 0.0309(3) Uani 1 1 d .
H10 H 1.0322 1.1297 0.0654 0.037 Uiso 1 1 calc R
C11 C 0.7972(2) 1.23759(16) 0.06741(8) 0.0280(3) Uani 1 1 d .
C12 C 0.6163(2) 1.22661(15) 0.08676(8) 0.0267(2) Uani 1 1 d .
H12 H 0.5405 1.3045 0.0808 0.032 Uiso 1 1 calc R
C13 C 0.54463(18) 1.10336(14) 0.11478(8) 0.0227(2) Uani 1 1 d .
H13 H 0.4214 1.0971 0.1284 0.027 Uiso 1 1 calc R
C14 C 0.8729(3) 1.37007(18) 0.03640(9) 0.0383(3) Uani 1 1 d .
H14A H 0.8396 1.3437 -0.0264 0.057 Uiso 1 1 calc R
H14B H 1.0126 1.3931 0.0559 0.057 Uiso 1 1 calc R
H14C H 0.8158 1.4598 0.0594 0.057 Uiso 1 1 calc R
C15 C 0.82100(17) 0.71877(14) 0.24946(7) 0.0208(2) Uani 1 1 d .
C16 C 0.91473(17) 0.61855(13) 0.25466(7) 0.0205(2) Uani 1 1 d .
C17 C 1.04136(15) 0.50821(12) 0.26175(7) 0.01760(18) Uani 1 1 d .
C18 C 0.98855(16) 0.37900(13) 0.28996(7) 0.0206(2) Uani 1 1 d .
H18 H 0.8651 0.3610 0.3022 0.025 Uiso 1 1 calc R
C19 C 1.11699(19) 0.27743(15) 0.29996(8) 0.0262(2) Uani 1 1 d .
H19 H 1.0816 0.1904 0.3196 0.031 Uiso 1 1 calc R
C20 C 1.29681(19) 0.30237(16) 0.28138(9) 0.0297(3) Uani 1 1 d .
H20 H 1.3845 0.2329 0.2889 0.036 Uiso 1 1 calc R
C21 C 1.34889(18) 0.42837(17) 0.25190(9) 0.0284(3) Uani 1 1 d .
H21 H 1.4714 0.4441 0.2383 0.034 Uiso 1 1 calc R
C22 C 1.22223(17) 0.53195(14) 0.24208(8) 0.0227(2) Uani 1 1 d .
H22 H 1.2584 0.6185 0.2221 0.027 Uiso 1 1 calc R
N1 N 0.71678(15) 0.83453(12) 0.24659(6) 0.02142(19) Uani 1 1 d .
O1 O 0.63571(13) 1.08652(10) 0.31414(6) 0.02167(16) Uani 1 1 d .
O2 O 0.91818(11) 0.99363(10) 0.38609(6) 0.02116(16) Uani 1 1 d .
O3 O 0.37871(13) 0.84892(11) 0.17128(6) 0.02616(18) Uani 1 1 d .
O4 O 0.58908(16) 0.69289(11) 0.09549(6) 0.0302(2) Uani 1 1 d .
S1 S 0.72304(4) 0.96582(3) 0.340042(16) 0.01683(7) Uani 1 1 d .
S2 S 0.56238(4) 0.82972(3) 0.152374(17) 0.02064(8) Uani 1 1 d .

loop_
_atom_site_aniso_label
_atom_site_aniso_U_11
_atom_site_aniso_U_22
_atom_site_aniso_U_33
_atom_site_aniso_U_23
_atom_site_aniso_U_13
_atom_site_aniso_U_12
C1 0.0183(4) 0.0168(4) 0.0155(4) 0.0044(3) 0.0013(3) 0.0050(3)
C2 0.0189(4) 0.0208(5) 0.0192(5) 0.0058(4) 0.0007(3) 0.0077(4)
C3 0.0171(4) 0.0237(5) 0.0218(5) 0.0028(4) 0.0022(4) 0.0049(4)
C4 0.0198(4) 0.0177(5) 0.0179(5) 0.0010(4) 0.0036(3) 0.0019(3)
C5 0.0215(4) 0.0207(5) 0.0211(5) 0.0083(4) 0.0037(4) 0.0057(4)
C6 0.0182(4) 0.0218(5) 0.0207(5) 0.0088(4) 0.0030(3) 0.0067(4)
C7 0.0261(5) 0.0227(5) 0.0266(6) 0.0035(4) 0.0093(4) 0.0007(4)
C8 0.0254(5) 0.0211(5) 0.0147(4) 0.0068(4) 0.0038(4) 0.0053(4)
C9 0.0282(5) 0.0311(6) 0.0251(6) 0.0086(5) 0.0087(4) 0.0090(5)
C10 0.0313(6) 0.0369(7) 0.0245(6) 0.0067(5) 0.0102(5) 0.0007(5)
C11 0.0386(6) 0.0273(6) 0.0150(5) 0.0052(4) 0.0039(4) -0.0049(5)
C12 0.0388(6) 0.0235(6) 0.0190(5) 0.0089(4) 0.0044(4) 0.0060(5)
C13 0.0279(5) 0.0240(5) 0.0187(5) 0.0091(4) 0.0045(4) 0.0075(4)
C14 0.0547(9) 0.0329(7) 0.0228(6) 0.0097(5) 0.0048(6) -0.0120(6)
C15 0.0253(5) 0.0201(5) 0.0192(5) 0.0068(4) 0.0058(4) 0.0071(4)
C16 0.0252(5) 0.0198(5) 0.0164(5) 0.0038(4) 0.0041(4) 0.0065(4)
C17 0.0211(4) 0.0158(4) 0.0159(4) 0.0033(3) 0.0034(3) 0.0053(3)
C18 0.0238(5) 0.0197(5) 0.0194(5) 0.0064(4) 0.0046(4) 0.0047(4)
C19 0.0354(6) 0.0199(5) 0.0254(6) 0.0099(4) 0.0038(5) 0.0087(4)
C20 0.0314(6) 0.0301(6) 0.0281(6) 0.0060(5) 0.0024(5) 0.0175(5)
C21 0.0221(5) 0.0333(6) 0.0301(6) 0.0048(5) 0.0072(4) 0.0102(4)
C22 0.0233(5) 0.0210(5) 0.0246(5) 0.0054(4) 0.0075(4) 0.0040(4)
N1 0.0305(5) 0.0195(4) 0.0158(4) 0.0052(3) 0.0033(3) 0.0121(4)
O1 0.0285(4) 0.0177(4) 0.0213(4) 0.0080(3) 0.0040(3) 0.0100(3)
O2 0.0191(3) 0.0222(4) 0.0221(4) 0.0072(3) 0.0017(3) 0.0045(3)
O3 0.0243(4) 0.0291(5) 0.0256(4) 0.0118(4) 0.0023(3) 0.0013(3)
O4 0.0475(6) 0.0214(4) 0.0188(4) 0.0027(3) 0.0013(4) 0.0084(4)
S1 0.01998(12) 0.01537(12) 0.01591(12) 0.00532(9) 0.00219(8) 0.00602(9)
S2 0.02703(14) 0.01903(13) 0.01593(13) 0.00624(9) 0.00183(9) 0.00466(10)

loop_
_atom_type_symbol
_atom_type_description
_atom_type_scat_dispersion_real
_atom_type_scat_dispersion_imag
_atom_type_scat_source
C C 0.0033 0.0016 'International Tables Vol C Tables 4.2.6.8 and 6.1.1.4'
H H 0.0000 0.0000 'International Tables Vol C Tables 4.2.6.8 and 6.1.1.4'
N N 0.0061 0.0033 'International Tables Vol C Tables 4.2.6.8 and 6.1.1.4'
O O 0.0106 0.0060 'International Tables Vol C Tables 4.2.6.8 and 6.1.1.4'
S S 0.1246 0.1234 'International Tables Vol C Tables 4.2.6.8 and 6.1.1.4'

loop_
_geom_angle_atom_site_label_1
_geom_angle_atom_site_label_2
_geom_angle_atom_site_label_3
_geom_angle
C6 C1 C2 121.64(10)
C6 C1 S1 119.31(8)
C2 C1 S1 119.04(8)
C3 C2 C1 118.43(10)
C2 C3 C4 121.24(10)
C3 C4 C5 119.08(10)
C3 C4 C7 120.08(10)
C5 C4 C7 120.81(11)
C6 C5 C4 120.85(10)
C5 C6 C1 118.71(10)
C9 C8 C13 121.78(11)
C9 C8 S2 119.21(9)
C13 C8 S2 118.98(9)
C8 C9 C10 118.31(12)
C9 C10 C11 121.47(12)
C12 C11 C10 118.59(12)
C12 C11 C14 120.77(14)
C10 C11 C14 120.64(14)
C11 C12 C13 121.07(12)
C8 C13 C12 118.78(12)
C16 C15 N1 177.99(13)
C15 C16 C17 175.01(13)
C22 C17 C18 119.58(10)
C22 C17 C16 119.44(10)
C18 C17 C16 120.96(10)
C19 C18 C17 119.87(11)
C20 C19 C18 120.34(12)
C21 C20 C19 120.16(11)
C20 C21 C22 120.21(12)
C21 C22 C17 119.81(11)
C15 N1 S1 118.04(8)
C15 N1 S2 119.06(8)
S1 N1 S2 122.41(6)
O1 S1 O2 120.58(5)
O1 S1 N1 104.49(5)
O2 S1 N1 105.50(5)
O1 S1 C1 110.81(5)
O2 S1 C1 109.23(5)
N1 S1 C1 104.83(5)
O4 S2 O3 120.82(6)
O4 S2 N1 102.95(5)
O3 S2 N1 107.73(5)
O4 S2 C8 110.14(6)
O3 S2 C8 109.67(6)
N1 S2 C8 104.02(5)

loop_
_geom_bond_atom_site_label_1
_geom_bond_atom_site_label_2
_geom_bond_distance
C1 C6 1.3939(14)
C1 C2 1.3955(14)
C1 S1 1.7419(11)
C2 C3 1.3866(17)
C3 C4 1.3914(16)
C4 C5 1.4004(15)
C4 C7 1.5006(17)
C5 C6 1.3852(16)
C8 C9 1.3886(17)
C8 C13 1.3892(16)
C8 S2 1.7495(12)
C9 C10 1.389(2)
C10 C11 1.400(2)
C11 C12 1.390(2)
C11 C14 1.5013(19)
C12 C13 1.3919(17)
C15 C16 1.1982(16)
C15 N1 1.3590(14)
C16 C17 1.4337(15)
C17 C22 1.4005(15)
C17 C18 1.4009(16)
C18 C19 1.3878(16)
C19 C20 1.387(2)
C20 C21 1.386(2)
C21 C22 1.3923(17)
N1 S1 1.6999(10)
N1 S2 1.7198(10)
O1 S1 1.4300(8)
O2 S1 1.4317(8)
O3 S2 1.4270(10)
O4 S2 1.4250(10)

loop_
_geom_torsion_atom_site_label_1
_geom_torsion_atom_site_label_2
_geom_torsion_atom_site_label_3
_geom_torsion_atom_site_label_4
_geom_torsion
C6 C1 C2 C3 -1.34(17)
S1 C1 C2 C3 179.46(9)
C1 C2 C3 C4 -0.56(17)
C2 C3 C4 C5 1.94(17)
C2 C3 C4 C7 -176.26(11)
C3 C4 C5 C6 -1.46(17)
C7 C4 C5 C6 176.72(11)
C4 C5 C6 C1 -0.36(17)
C2 C1 C6 C5 1.79(17)
S1 C1 C6 C5 -179.00(9)
C13 C8 C9 C10 -0.14(19)
S2 C8 C9 C10 177.54(10)
C8 C9 C10 C11 -1.0(2)
C9 C10 C11 C12 1.3(2)
C9 C10 C11 C14 -178.60(13)
C10 C11 C12 C13 -0.47(19)
C14 C11 C12 C13 179.40(12)
C9 C8 C13 C12 0.91(18)
S2 C8 C13 C12 -176.77(9)
C11 C12 C13 C8 -0.59(18)
N1 C15 C16 C17 -75(4)
C15 C16 C17 C22 -23.3(14)
C15 C16 C17 C18 155.2(13)
C22 C17 C18 C19 1.37(17)
C16 C17 C18 C19 -177.11(11)
C17 C18 C19 C20 -0.61(18)
C18 C19 C20 C21 -0.6(2)
C19 C20 C21 C22 1.0(2)
C20 C21 C22 C17 -0.28(19)
C18 C17 C22 C21 -0.93(17)
C16 C17 C22 C21 177.58(11)
C16 C15 N1 S1 0(4)
C16 C15 N1 S2 -172(4)
C15 N1 S1 O1 168.23(9)
S2 N1 S1 O1 -19.98(9)
C15 N1 S1 O2 40.13(11)
S2 N1 S1 O2 -148.08(7)
C15 N1 S1 C1 -75.15(10)
S2 N1 S1 C1 96.64(8)
C6 C1 S1 O1 -161.34(9)
C2 C1 S1 O1 17.88(11)
C6 C1 S1 O2 -26.19(11)
C2 C1 S1 O2 153.04(9)
C6 C1 S1 N1 86.47(10)
C2 C1 S1 N1 -94.31(10)
C15 N1 S2 O4 -1.10(11)
S1 N1 S2 O4 -172.81(8)
C15 N1 S2 O3 127.61(10)
S1 N1 S2 O3 -44.10(9)
C15 N1 S2 C8 -116.03(10)
S1 N1 S2 C8 72.26(8)
C9 C8 S2 O4 -46.95(11)
C13 C8 S2 O4 130.79(10)
C9 C8 S2 O3 177.78(10)
C13 C8 S2 O3 -4.48(11)
C9 C8 S2 N1 62.78(11)
C13 C8 S2 N1 -119.48(10)

loop_
_cod_related_entry_id
_cod_related_entry_database
_cod_related_entry_code
1 ChemSpider 30660660
